data_8105342
loop_
_publ_author_name
'Li, Dongjiao'

_publ_section_title
;
 The crystal structure of tris(nitrato-\k2
 O,O&#x2032;)-bis(4,4,5,5-tetramethyl-2-(o-pyridyl)imidazoline-1-oxyl
 3-oxide-\k2 N,O)yttrium(III), C24H32N9O13Y
;
_journal_issue 4
_journal_name_full 'Zeitschrift f\"ur Kristallographie - New Crystal Structures'
_journal_page_first 955
_journal_page_last 957
_journal_paper_doi 10.1515/ncrs-2020-0122
_journal_volume 235
_journal_year 2020
_chemical_formula_moiety 'C24 H32 N9 O13 Y'
_chemical_formula_sum 'C24 H32 N9 O13 Y'
_chemical_formula_weight 743.49
_chemical_name_systematic
;
 The crystal structure of tris(nitrato-\k^2^O,O')
-bis(4,4,5,5-tetramethyl-2-(o-pyridyl)
imidazoline-1-oxyl 3-oxide-\k^2^N,O) yttrium (III), C^24^H^32^N^9^O^13^Y
 
;
_space_group_crystal_system monoclinic
_space_group_IT_number 14
_space_group_name_Hall '-P 2yn'
_space_group_name_H-M_alt 'P 1 21/n 1'
_atom_sites_solution_hydrogens geom
_atom_sites_solution_primary direct
_cell_angle_alpha 90
_cell_angle_beta 98.486(4)
_cell_angle_gamma 90
_cell_formula_units_Z 4
_cell_length_a 12.237(3)
_cell_length_b 11.058(3)
_cell_length_c 23.235(6)
_cell_measurement_reflns_used 997
_cell_measurement_temperature 293(2)
_cell_measurement_theta_max 23.51
_cell_measurement_theta_min 2.56
_cell_volume 3109.7(14)
_computing_cell_refinement 'Bruker SMART [1]'
_computing_data_collection 'Bruker SMART [1]'
_computing_data_reduction 'Bruker SAINT [2]'
_computing_molecular_graphics 'Olex2 [3]'
_computing_publication_material 'Olex2 [3]'
_computing_structure_refinement 'ShelXL [4]'
_computing_structure_solution 'ShelXS [5]'
_diffrn_ambient_temperature 293(2)
_diffrn_measured_fraction_theta_full 0.999
_diffrn_measured_fraction_theta_max 0.998
_diffrn_measurement_device_type 'CCD area detector'
_diffrn_measurement_method 'phi and omega scans'
_diffrn_radiation_monochromator graphite
_diffrn_radiation_type MoK\a
_diffrn_radiation_wavelength 0.71073
_diffrn_reflns_av_R_equivalents 0.0636
_diffrn_reflns_av_unetI/netI 0.0830
_diffrn_reflns_Laue_measured_fraction_full 0.999
_diffrn_reflns_Laue_measured_fraction_max 0.998
_diffrn_reflns_limit_h_max 14
_diffrn_reflns_limit_h_min -15
_diffrn_reflns_limit_k_max 13
_diffrn_reflns_limit_k_min -13
_diffrn_reflns_limit_l_max 25
_diffrn_reflns_limit_l_min -29
_diffrn_reflns_number 17527
_diffrn_reflns_point_group_measured_fraction_full 0.999
_diffrn_reflns_point_group_measured_fraction_max 0.998
_diffrn_reflns_theta_full 25.242
_diffrn_reflns_theta_max 26.357
_diffrn_reflns_theta_min 2.044
_diffrn_source '(Mo) X-ray Source'
_exptl_absorpt_coefficient_mu 1.955
_exptl_absorpt_correction_T_max 1.000000
_exptl_absorpt_correction_T_min 0.762456
_exptl_absorpt_correction_type numerical
_exptl_absorpt_process_details SADABS
_exptl_crystal_colour 'dark yellow'
_exptl_crystal_colour_modifier dark
_exptl_crystal_colour_primary yellow
_exptl_crystal_density_diffrn 1.588
_exptl_crystal_density_method 'not measured'
_exptl_crystal_description block
_exptl_crystal_F_000 1528
_exptl_crystal_size_max 0.24
_exptl_crystal_size_mid 0.2
_exptl_crystal_size_min 0.18
_refine_diff_density_max 0.401
_refine_diff_density_min -0.436
_refine_diff_density_rms 0.069
_refine_ls_extinction_coef .
_refine_ls_extinction_method none
_refine_ls_goodness_of_fit_ref 0.996
_refine_ls_hydrogen_treatment constr
_refine_ls_matrix_type full
_refine_ls_number_parameters 432
_refine_ls_number_reflns 6348
_refine_ls_number_restraints 0
_refine_ls_restrained_S_all 0.996
_refine_ls_R_factor_all 0.0932
_refine_ls_R_factor_gt 0.0455
_refine_ls_shift/su_max 0.001
_refine_ls_shift/su_mean 0.000
_refine_ls_structure_factor_coef Fsqd
_refine_ls_weighting_details 'w=1/[\s^2^(Fo^2^)+(0.0362P)^2^] where P=(Fo^2^+2Fc^2^)/3'
_refine_ls_weighting_scheme calc
_refine_ls_wR_factor_gt 0.0781
_refine_ls_wR_factor_ref 0.0903
_reflns_Friedel_coverage 0.000
_reflns_Friedel_fraction_full .
_reflns_Friedel_fraction_max .
_reflns_number_gt 4137
_reflns_number_total 6348
_reflns_threshold_expression 'I > 2\s(I)'
_cod_data_source_file suppl_ncrs-2020-0122_suppl.cif
_cod_data_source_block 031215a
_cod_depositor_comments
;
The following automatic conversions were performed:

data item '_exptl_crystal_density_meas' value 'NONE' was changed to
'?' -- the value is perceived as not measured.

Automatic conversion script
Id: cif_fix_values 8738 2021-04-28 16:35:53Z antanas 
;
_cod_original_cell_volume 3109.6(14)
_cod_database_code 8105342
_shelx_space_group_comment
;
The symmetry employed for this shelxl refinement is uniquely defined
by the following loop, which should always be used as a source of
symmetry information in preference to the above space-group names.
They are only intended as comments.
;
_olex2_refinement_description
;
1. Fixed Uiso
 At 1.2 times of:
  All C(H) groups
 At 1.5 times of:
  All C(H,H,H) groups
2.a Aromatic/amide H refined with riding coordinates:
 C1(H1), C2(H2), C3(H3), C4(H4), C13(H13), C14(H14), C15(H15), C16(H16)
2.b Idealised Me refined as rotating group:
 C8(H8A,H8B,H8C), C9(H9A,H9B,H9C), C11(H11A,H11B,H11C), C12(H12A,H12B,H12C),
 C20(H20A,H20B,H20C), C21(H21A,H21B,H21C), C23(H23A,H23B,H23C), C24(H24A,H24B,
 H24C)
;

loop_
_space_group_symop_operation_xyz
'x, y, z'
'-x+1/2, y+1/2, -z+1/2'
'-x, -y, -z'
'x-1/2, -y-1/2, z-1/2'

loop_
_atom_site_label
_atom_site_type_symbol
_atom_site_fract_x
_atom_site_fract_y
_atom_site_fract_z
_atom_site_U_iso_or_equiv
_atom_site_adp_type
_atom_site_occupancy
_atom_site_site_symmetry_order
_atom_site_calc_flag
_atom_site_refinement_flags_posn
_atom_site_refinement_flags_adp
_atom_site_refinement_flags_occupancy
_atom_site_disorder_assembly
_atom_site_disorder_group
Y1 Y 0.82047(2) 0.83811(3) 0.89592(2) 0.02576(10) Uani 1 1 d . . . . .
O1 O 1.00813(17) 0.81739(19) 0.93399(9) 0.0289(5) Uani 1 1 d . . . . .
O2 O 1.24785(19) 0.7124(2) 0.80777(10) 0.0438(6) Uani 1 1 d . . . . .
O3 O 0.67111(17) 0.92402(19) 0.83854(9) 0.0300(5) Uani 1 1 d . . . . .
O4 O 0.5949(2) 1.3237(2) 0.87100(13) 0.0624(8) Uani 1 1 d . . . . .
O5 O 0.88601(18) 0.6457(2) 0.86379(10) 0.0395(6) Uani 1 1 d . . . . .
O6 O 0.76400(19) 0.7293(2) 0.80065(10) 0.0415(6) Uani 1 1 d . . . . .
O7 O 0.8365(2) 0.5590(2) 0.78054(12) 0.0595(8) Uani 1 1 d . . . . .
O8 O 0.8021(2) 0.6946(2) 0.97350(11) 0.0465(7) Uani 1 1 d . . . . .
O9 O 0.6685(2) 0.7010(2) 0.90245(12) 0.0477(7) Uani 1 1 d . . . . .
O10 O 0.6551(3) 0.5869(3) 0.97636(17) 0.1057(14) Uani 1 1 d . . . . .
O11 O 0.88104(17) 0.9286(2) 0.99191(10) 0.0373(6) Uani 1 1 d . . . . .
O12 O 0.70628(18) 0.9328(2) 0.96414(10) 0.0366(6) Uani 1 1 d . . . . .
O13 O 0.7718(2) 0.9776(2) 1.05412(11) 0.0504(7) Uani 1 1 d . . . . .
N1 N 1.0859(2) 0.7643(2) 0.91177(11) 0.0239(6) Uani 1 1 d . . . . .
N2 N 1.2015(2) 0.7154(2) 0.85278(11) 0.0284(6) Uani 1 1 d . . . . .
N3 N 0.9507(2) 0.8864(2) 0.81494(11) 0.0282(6) Uani 1 1 d . . . . .
N4 N 0.6201(2) 1.0226(2) 0.84938(11) 0.0268(6) Uani 1 1 d . . . . .
N5 N 0.5823(2) 1.2113(3) 0.86330(13) 0.0371(7) Uani 1 1 d . . . . .
N6 N 0.8517(2) 1.0733(2) 0.88504(11) 0.0274(6) Uani 1 1 d . . . . .
N7 N 0.8287(2) 0.6425(3) 0.81389(13) 0.0370(7) Uani 1 1 d . . . . .
N8 N 0.7067(3) 0.6584(3) 0.95152(16) 0.0533(9) Uani 1 1 d . . . . .
N9 N 0.7863(2) 0.9477(3) 1.00508(13) 0.0346(7) Uani 1 1 d . . . . .
C1 C 0.9014(3) 0.9596(3) 0.77310(14) 0.0358(9) Uani 1 1 d . . . . .
H1 H 0.824845 0.966013 0.768551 0.043 Uiso 1 1 calc R . . . .
C2 C 0.9564(3) 1.0258(3) 0.73649(15) 0.0443(10) Uani 1 1 d . . . . .
H2 H 0.918090 1.075985 0.708333 0.053 Uiso 1 1 calc R . . . .
C3 C 1.0694(3) 1.0162(4) 0.74243(17) 0.0503(11) Uani 1 1 d . . . . .
H3 H 1.109910 1.062917 0.719821 0.060 Uiso 1 1 calc R . . . .
C4 C 1.1211(3) 0.9359(3) 0.78257(15) 0.0413(9) Uani 1 1 d . . . . .
H4 H 1.197078 0.924244 0.785851 0.050 Uiso 1 1 calc R . . . .
C5 C 1.0611(3) 0.8733(3) 0.81764(13) 0.0263(8) Uani 1 1 d . . . . .
C6 C 1.1138(2) 0.7860(3) 0.86045(13) 0.0235(7) Uani 1 1 d . . . . .
C7 C 1.2266(3) 0.6241(3) 0.90099(14) 0.0285(8) Uani 1 1 d . . . . .
C8 C 1.3512(3) 0.6177(4) 0.91896(17) 0.0473(10) Uani 1 1 d . . . . .
H8A H 1.385125 0.588495 0.886933 0.071 Uiso 1 1 calc GR . . . .
H8B H 1.367914 0.563665 0.951416 0.071 Uiso 1 1 calc GR . . . .
H8C H 1.379112 0.696823 0.929877 0.071 Uiso 1 1 calc GR . . . .
C9 C 1.1830(3) 0.5035(3) 0.87523(17) 0.0552(11) Uani 1 1 d . . . . .
H9A H 1.104959 0.509785 0.862336 0.083 Uiso 1 1 calc GR . . . .
H9B H 1.196637 0.441497 0.904327 0.083 Uiso 1 1 calc GR . . . .
H9C H 1.219879 0.483290 0.842807 0.083 Uiso 1 1 calc GR . . . .
C10 C 1.1603(2) 0.6754(3) 0.94744(13) 0.0276(7) Uani 1 1 d . . . . .
C11 C 1.2292(3) 0.7486(4) 0.99487(16) 0.0525(11) Uani 1 1 d . . . . .
H11A H 1.274857 0.804349 0.977552 0.079 Uiso 1 1 calc GR . . . .
H11B H 1.274987 0.695071 1.020545 0.079 Uiso 1 1 calc GR . . . .
H11C H 1.181137 0.792543 1.016503 0.079 Uiso 1 1 calc GR . . . .
C12 C 1.0891(3) 0.5863(3) 0.97409(17) 0.0505(11) Uani 1 1 d . . . . .
H12A H 1.049968 0.627561 1.001166 0.076 Uiso 1 1 calc GR . . . .
H12B H 1.134830 0.524388 0.994076 0.076 Uiso 1 1 calc GR . . . .
H12C H 1.037047 0.550327 0.943984 0.076 Uiso 1 1 calc GR . . . .
C13 C 0.9575(3) 1.1046(3) 0.89631(15) 0.0339(8) Uani 1 1 d . . . . .
H13 H 1.007534 1.048096 0.914327 0.041 Uiso 1 1 calc R . . . .
C14 C 0.9974(3) 1.2158(4) 0.88289(18) 0.0495(11) Uani 1 1 d . . . . .
H14 H 1.072213 1.233496 0.891994 0.059 Uiso 1 1 calc R . . . .
C15 C 0.9257(3) 1.2994(4) 0.85612(18) 0.0514(11) Uani 1 1 d . . . . .
H15 H 0.951204 1.373824 0.845050 0.062 Uiso 1 1 calc R . . . .
C16 C 0.8146(3) 1.2717(3) 0.84567(15) 0.0395(9) Uani 1 1 d . . . . .
H16 H 0.763463 1.327878 0.828329 0.047 Uiso 1 1 calc R . . . .
C17 C 0.7812(3) 1.1595(3) 0.86145(13) 0.0285(7) Uani 1 1 d . . . . .
C18 C 0.6635(3) 1.1309(3) 0.85670(14) 0.0283(8) Uani 1 1 d . . . . .
C19 C 0.4799(3) 1.1471(3) 0.87374(15) 0.0383(9) Uani 1 1 d . . . . .
C20 C 0.3777(3) 1.2181(4) 0.8472(2) 0.0634(13) Uani 1 1 d . . . . .
H20A H 0.379070 1.296859 0.864635 0.095 Uiso 1 1 calc GR . . . .
H20B H 0.312400 1.175802 0.854264 0.095 Uiso 1 1 calc GR . . . .
H20C H 0.377244 1.226117 0.806030 0.095 Uiso 1 1 calc GR . . . .
C21 C 0.4857(3) 1.1424(4) 0.93970(16) 0.0518(11) Uani 1 1 d . . . . .
H21A H 0.550102 1.097825 0.956235 0.078 Uiso 1 1 calc GR . . . .
H21B H 0.420811 1.103216 0.949371 0.078 Uiso 1 1 calc GR . . . .
H21C H 0.489895 1.223136 0.955028 0.078 Uiso 1 1 calc GR . . . .
C22 C 0.4960(2) 1.0236(3) 0.84513(15) 0.0325(8) Uani 1 1 d . . . . .
C23 C 0.4514(3) 1.0174(4) 0.78074(16) 0.0536(11) Uani 1 1 d . . . . .
H23A H 0.474749 1.087658 0.761547 0.080 Uiso 1 1 calc GR . . . .
H23B H 0.372097 1.014695 0.775646 0.080 Uiso 1 1 calc GR . . . .
H23C H 0.478947 0.946054 0.764268 0.080 Uiso 1 1 calc GR . . . .
C24 C 0.4590(3) 0.9157(3) 0.87735(17) 0.0483(10) Uani 1 1 d . . . . .
H24A H 0.473710 0.842761 0.857446 0.072 Uiso 1 1 calc GR . . . .
H24B H 0.381241 0.921804 0.878846 0.072 Uiso 1 1 calc GR . . . .
H24C H 0.498674 0.914154 0.916209 0.072 Uiso 1 1 calc GR . . . .

loop_
_atom_site_aniso_label
_atom_site_aniso_U_11
_atom_site_aniso_U_22
_atom_site_aniso_U_33
_atom_site_aniso_U_23
_atom_site_aniso_U_13
_atom_site_aniso_U_12
Y1 0.02423(17) 0.02581(17) 0.02665(17) 0.00208(15) 0.00178(12) 0.00074(16)
O1 0.0238(12) 0.0342(14) 0.0298(12) -0.0006(10) 0.0069(10) 0.0055(10)
O2 0.0411(15) 0.0581(17) 0.0354(15) 0.0053(12) 0.0165(13) 0.0164(12)
O3 0.0277(12) 0.0258(13) 0.0347(13) 0.0011(10) -0.0016(11) 0.0017(10)
O4 0.0566(18) 0.0327(17) 0.100(2) 0.0052(15) 0.0192(17) 0.0086(14)
O5 0.0380(14) 0.0366(15) 0.0404(15) -0.0049(12) -0.0063(12) 0.0021(12)
O6 0.0348(14) 0.0419(16) 0.0449(16) -0.0032(12) -0.0031(12) 0.0000(12)
O7 0.0578(18) 0.0559(19) 0.0629(19) -0.0337(15) 0.0026(16) 0.0008(15)
O8 0.0436(16) 0.0430(16) 0.0510(17) 0.0153(12) 0.0013(14) 0.0016(12)
O9 0.0422(15) 0.0433(16) 0.0553(17) 0.0148(13) -0.0002(14) -0.0082(12)
O10 0.084(2) 0.107(3) 0.127(3) 0.076(3) 0.018(2) -0.026(2)
O11 0.0202(12) 0.0581(17) 0.0338(14) -0.0026(12) 0.0047(11) 0.0053(11)
O12 0.0239(12) 0.0508(16) 0.0337(14) 0.0020(12) -0.0003(11) 0.0044(11)
O13 0.0463(16) 0.073(2) 0.0341(16) -0.0114(13) 0.0143(13) 0.0027(14)
N1 0.0183(14) 0.0250(15) 0.0278(15) 0.0007(12) 0.0013(12) 0.0004(12)
N2 0.0262(15) 0.0327(16) 0.0272(16) 0.0006(12) 0.0066(13) 0.0053(13)
N3 0.0255(15) 0.0315(16) 0.0265(16) 0.0034(12) 0.0001(13) 0.0012(12)
N4 0.0185(14) 0.0336(17) 0.0273(16) 0.0062(12) -0.0001(12) 0.0005(13)
N5 0.0336(17) 0.0278(16) 0.0499(19) 0.0084(14) 0.0062(15) 0.0056(14)
N6 0.0259(15) 0.0309(16) 0.0250(15) 0.0008(12) 0.0027(12) -0.0024(12)
N7 0.0250(16) 0.040(2) 0.046(2) -0.0121(16) 0.0036(15) -0.0065(14)
N8 0.054(2) 0.043(2) 0.065(2) 0.0243(19) 0.0156(19) -0.0034(19)
N9 0.0347(18) 0.0361(18) 0.0327(18) 0.0032(14) 0.0044(15) 0.0026(14)
C1 0.031(2) 0.044(2) 0.030(2) 0.0022(17) -0.0012(17) 0.0064(17)
C2 0.049(2) 0.048(2) 0.035(2) 0.0177(18) 0.0059(19) 0.015(2)
C3 0.052(3) 0.056(3) 0.045(2) 0.025(2) 0.015(2) 0.002(2)
C4 0.028(2) 0.050(2) 0.047(2) 0.0142(19) 0.0098(18) 0.0012(17)
C5 0.0253(18) 0.0285(19) 0.0247(18) -0.0006(14) 0.0019(15) -0.0005(14)
C6 0.0199(16) 0.0260(17) 0.0244(18) -0.0003(14) 0.0023(14) -0.0021(14)
C7 0.0271(18) 0.0259(18) 0.0327(19) 0.0026(14) 0.0053(16) 0.0052(14)
C8 0.032(2) 0.062(3) 0.050(2) 0.018(2) 0.0115(19) 0.0131(18)
C9 0.075(3) 0.031(2) 0.062(3) -0.0099(19) 0.018(2) -0.002(2)
C10 0.0240(17) 0.0273(19) 0.0305(18) 0.0084(15) 0.0012(14) 0.0048(15)
C11 0.050(2) 0.063(3) 0.038(2) -0.012(2) -0.013(2) 0.019(2)
C12 0.055(3) 0.043(2) 0.058(3) 0.027(2) 0.027(2) 0.009(2)
C13 0.0259(19) 0.036(2) 0.037(2) -0.0032(16) -0.0017(17) -0.0009(16)
C14 0.028(2) 0.049(3) 0.069(3) 0.003(2) -0.001(2) -0.0104(19)
C15 0.045(2) 0.042(2) 0.067(3) 0.015(2) 0.005(2) -0.0198(19)
C16 0.038(2) 0.035(2) 0.044(2) 0.0109(17) -0.0010(18) -0.0033(17)
C17 0.0270(17) 0.0323(18) 0.0253(17) 0.0021(16) 0.0003(14) -0.0020(17)
C18 0.0285(18) 0.0248(19) 0.0308(19) 0.0066(14) 0.0016(15) 0.0017(15)
C19 0.0235(18) 0.045(2) 0.046(2) 0.0084(18) 0.0054(16) 0.0046(17)
C20 0.035(2) 0.063(3) 0.090(4) 0.011(2) 0.003(2) 0.021(2)
C21 0.037(2) 0.064(3) 0.057(3) -0.001(2) 0.014(2) 0.002(2)
C22 0.0151(17) 0.042(2) 0.039(2) 0.0088(16) 0.0002(15) -0.0010(15)
C23 0.030(2) 0.081(3) 0.045(3) 0.006(2) -0.0110(19) -0.002(2)
C24 0.034(2) 0.052(3) 0.060(3) 0.008(2) 0.010(2) -0.0101(18)

loop_
_atom_type_symbol
_atom_type_description
_atom_type_scat_dispersion_real
_atom_type_scat_dispersion_imag
_atom_type_scat_source
C C 0.0033 0.0016 'International Tables Vol C Tables 4.2.6.8 and 6.1.1.4'
H H 0.0000 0.0000 'International Tables Vol C Tables 4.2.6.8 and 6.1.1.4'
N N 0.0061 0.0033 'International Tables Vol C Tables 4.2.6.8 and 6.1.1.4'
O O 0.0106 0.0060 'International Tables Vol C Tables 4.2.6.8 and 6.1.1.4'
Y Y -2.7962 3.5667 'International Tables Vol C Tables 4.2.6.8 and 6.1.1.4'

loop_
_geom_angle_atom_site_label_1
_geom_angle_atom_site_label_2
_geom_angle_atom_site_label_3
_geom_angle
_geom_angle_site_symmetry_1
_geom_angle_site_symmetry_3
O1 Y1 O5 71.42(7) . .
O1 Y1 O6 114.20(8) . .
O1 Y1 O8 81.35(8) . .
O1 Y1 O9 129.26(8) . .
O1 Y1 O11 63.28(7) . .
O1 Y1 O12 114.23(7) . .
O1 Y1 N3 68.64(8) . .
O1 Y1 N6 89.14(8) . .
O1 Y1 N7 92.75(8) . .
O1 Y1 N8 106.13(9) . .
O3 Y1 O1 155.15(8) . .
O3 Y1 O5 116.95(8) . .
O3 Y1 O6 66.28(8) . .
O3 Y1 O8 123.03(8) . .
O3 Y1 O9 75.13(8) . .
O3 Y1 O11 117.71(8) . .
O3 Y1 O12 73.94(8) . .
O3 Y1 N3 90.84(8) . .
O3 Y1 N6 69.67(7) . .
O3 Y1 N7 91.66(8) . .
O3 Y1 N8 98.71(9) . .
O5 Y1 O6 51.20(7) . .
O5 Y1 O8 74.20(9) . .
O5 Y1 O11 124.50(7) . .
O5 Y1 O12 143.56(8) . .
O5 Y1 N3 72.71(8) . .
O5 Y1 N6 140.58(9) . .
O5 Y1 N7 25.60(7) . .
O5 Y1 N8 74.53(9) . .
O6 Y1 N3 66.13(8) . .
O6 Y1 N6 114.16(8) . .
O6 Y1 N7 25.60(7) . .
O6 Y1 N8 88.64(10) . .
O8 Y1 O6 107.17(9) . .
O8 Y1 O11 69.02(8) . .
O8 Y1 O12 71.43(8) . .
O8 Y1 N3 140.79(8) . .
O8 Y1 N6 137.82(8) . .
O8 Y1 N7 90.94(9) . .
O8 Y1 N8 26.37(8) . .
O9 Y1 O5 76.23(8) . .
O9 Y1 O6 69.09(9) . .
O9 Y1 O8 52.43(8) . .
O9 Y1 O11 109.25(9) . .
O9 Y1 O12 73.48(8) . .
O9 Y1 N3 134.99(9) . .
O9 Y1 N6 138.12(8) . .
O9 Y1 N7 71.02(9) . .
O9 Y1 N8 26.10(8) . .
O11 Y1 O6 175.46(8) . .
O11 Y1 O12 51.25(7) . .
O11 Y1 N3 115.05(8) . .
O11 Y1 N6 70.01(8) . .
O11 Y1 N7 150.09(8) . .
O11 Y1 N8 88.54(10) . .
O12 Y1 O6 130.62(8) . .
O12 Y1 N3 143.72(8) . .
O12 Y1 N6 75.54(8) . .
O12 Y1 N7 144.07(8) . .
O12 Y1 N8 69.33(9) . .
N3 Y1 N7 66.82(8) . .
N3 Y1 N8 146.70(9) . .
N6 Y1 N3 68.27(8) . .
N6 Y1 N7 130.70(8) . .
N6 Y1 N8 144.84(9) . .
N8 Y1 N7 81.00(10) . .
N1 O1 Y1 129.22(17) . .
N4 O3 Y1 126.65(17) . .
N7 O5 Y1 98.21(18) . .
N7 O6 Y1 93.93(18) . .
N8 O8 Y1 95.0(2) . .
N8 O9 Y1 96.0(2) . .
N9 O11 Y1 97.11(18) . .
N9 O12 Y1 95.05(18) . .
O1 N1 C6 126.0(3) . .
O1 N1 C10 120.0(2) . .
C6 N1 C10 113.8(3) . .
O2 N2 C6 125.7(3) . .
O2 N2 C7 122.1(3) . .
C6 N2 C7 111.5(3) . .
C1 N3 Y1 112.2(2) . .
C1 N3 C5 116.0(3) . .
C5 N3 Y1 129.6(2) . .
O3 N4 C18 126.5(3) . .
O3 N4 C22 120.1(3) . .
C18 N4 C22 112.7(3) . .
O4 N5 C18 125.8(3) . .
O4 N5 C19 122.3(3) . .
C18 N5 C19 110.6(3) . .
C13 N6 Y1 112.8(2) . .
C13 N6 C17 116.3(3) . .
C17 N6 Y1 129.9(2) . .
O5 N7 Y1 56.19(15) . .
O6 N7 Y1 60.47(16) . .
O6 N7 O5 116.6(3) . .
O7 N7 Y1 177.3(2) . .
O7 N7 O5 121.3(3) . .
O7 N7 O6 122.0(3) . .
O8 N8 Y1 58.59(17) . .
O9 N8 Y1 57.86(17) . .
O9 N8 O8 116.3(3) . .
O10 N8 Y1 176.4(3) . .
O10 N8 O8 121.9(3) . .
O10 N8 O9 121.8(4) . .
O11 N9 Y1 57.32(16) . .
O11 N9 O12 115.6(3) . .
O12 N9 Y1 59.03(15) . .
O13 N9 Y1 170.9(2) . .
O13 N9 O11 122.4(3) . .
O13 N9 O12 122.0(3) . .
N3 C1 H1 117.8 . .
N3 C1 C2 124.3(3) . .
C2 C1 H1 117.8 . .
C1 C2 H2 120.8 . .
C1 C2 C3 118.4(3) . .
C3 C2 H2 120.8 . .
C2 C3 H3 120.8 . .
C4 C3 C2 118.3(4) . .
C4 C3 H3 120.8 . .
C3 C4 H4 120.0 . .
C5 C4 C3 119.9(3) . .
C5 C4 H4 120.0 . .
N3 C5 C4 122.8(3) . .
N3 C5 C6 116.1(3) . .
C4 C5 C6 121.2(3) . .
N1 C6 N2 109.3(3) . .
N1 C6 C5 126.2(3) . .
N2 C6 C5 124.5(3) . .
N2 C7 C8 108.7(3) . .
N2 C7 C9 105.9(3) . .
N2 C7 C10 101.7(2) . .
C8 C7 C9 110.2(3) . .
C8 C7 C10 115.6(3) . .
C9 C7 C10 113.9(3) . .
C7 C8 H8A 109.5 . .
C7 C8 H8B 109.5 . .
C7 C8 H8C 109.5 . .
H8A C8 H8B 109.5 . .
H8A C8 H8C 109.5 . .
H8B C8 H8C 109.5 . .
C7 C9 H9A 109.5 . .
C7 C9 H9B 109.5 . .
C7 C9 H9C 109.5 . .
H9A C9 H9B 109.5 . .
H9A C9 H9C 109.5 . .
H9B C9 H9C 109.5 . .
N1 C10 C7 101.1(2) . .
N1 C10 C11 106.1(3) . .
N1 C10 C12 108.2(2) . .
C11 C10 C7 114.2(3) . .
C12 C10 C7 116.1(3) . .
C12 C10 C11 110.0(3) . .
C10 C11 H11A 109.5 . .
C10 C11 H11B 109.5 . .
C10 C11 H11C 109.5 . .
H11A C11 H11B 109.5 . .
H11A C11 H11C 109.5 . .
H11B C11 H11C 109.5 . .
C10 C12 H12A 109.5 . .
C10 C12 H12B 109.5 . .
C10 C12 H12C 109.5 . .
H12A C12 H12B 109.5 . .
H12A C12 H12C 109.5 . .
H12B C12 H12C 109.5 . .
N6 C13 H13 118.1 . .
N6 C13 C14 123.8(3) . .
C14 C13 H13 118.1 . .
C13 C14 H14 120.5 . .
C15 C14 C13 119.0(3) . .
C15 C14 H14 120.5 . .
C14 C15 H15 120.6 . .
C14 C15 C16 118.8(3) . .
C16 C15 H15 120.6 . .
C15 C16 H16 120.7 . .
C17 C16 C15 118.5(3) . .
C17 C16 H16 120.7 . .
N6 C17 C16 123.4(3) . .
N6 C17 C18 116.2(3) . .
C16 C17 C18 120.3(3) . .
N4 C18 N5 108.9(3) . .
N4 C18 C17 125.6(3) . .
N5 C18 C17 125.3(3) . .
N5 C19 C20 110.3(3) . .
N5 C19 C21 105.3(3) . .
N5 C19 C22 100.8(3) . .
C20 C19 C22 115.4(3) . .
C21 C19 C20 109.7(3) . .
C21 C19 C22 114.4(3) . .
C19 C20 H20A 109.5 . .
C19 C20 H20B 109.5 . .
C19 C20 H20C 109.5 . .
H20A C20 H20B 109.5 . .
H20A C20 H20C 109.5 . .
H20B C20 H20C 109.5 . .
C19 C21 H21A 109.5 . .
C19 C21 H21B 109.5 . .
C19 C21 H21C 109.5 . .
H21A C21 H21B 109.5 . .
H21A C21 H21C 109.5 . .
H21B C21 H21C 109.5 . .
N4 C22 C19 99.7(2) . .
N4 C22 C23 106.1(3) . .
N4 C22 C24 109.5(3) . .
C23 C22 C19 114.5(3) . .
C24 C22 C19 114.7(3) . .
C24 C22 C23 111.3(3) . .
C22 C23 H23A 109.5 . .
C22 C23 H23B 109.5 . .
C22 C23 H23C 109.5 . .
H23A C23 H23B 109.5 . .
H23A C23 H23C 109.5 . .
H23B C23 H23C 109.5 . .
C22 C24 H24A 109.5 . .
C22 C24 H24B 109.5 . .
C22 C24 H24C 109.5 . .
H24A C24 H24B 109.5 . .
H24A C24 H24C 109.5 . .
H24B C24 H24C 109.5 . .

loop_
_geom_bond_atom_site_label_1
_geom_bond_atom_site_label_2
_geom_bond_distance
_geom_bond_site_symmetry_2
Y1 O1 2.347(2) .
Y1 O3 2.302(2) .
Y1 O5 2.430(2) .
Y1 O6 2.525(2) .
Y1 O8 2.436(2) .
Y1 O9 2.421(2) .
Y1 O11 2.457(2) .
Y1 O12 2.493(2) .
Y1 N3 2.692(3) .
Y1 N6 2.646(3) .
Y1 N7 2.895(3) .
Y1 N8 2.844(3) .
O1 N1 1.289(3) .
O2 N2 1.262(3) .
O3 N4 1.299(3) .
O4 N5 1.262(3) .
O5 N7 1.264(3) .
O6 N7 1.254(3) .
O7 N7 1.218(3) .
O8 N8 1.268(4) .
O9 N8 1.258(4) .
O10 N8 1.210(4) .
O11 N9 1.260(3) .
O12 N9 1.271(3) .
O13 N9 1.224(3) .
N1 C6 1.311(4) .
N1 C10 1.504(4) .
N2 C6 1.359(4) .
N2 C7 1.506(4) .
N3 C1 1.338(4) .
N3 C5 1.351(4) .
N4 C18 1.311(4) .
N4 C22 1.508(4) .
N5 C18 1.359(4) .
N5 C19 1.491(4) .
N6 C13 1.329(4) .
N6 C17 1.347(4) .
C1 H1 0.9300 .
C1 C2 1.372(5) .
C2 H2 0.9300 .
C2 C3 1.374(5) .
C3 H3 0.9300 .
C3 C4 1.373(5) .
C4 H4 0.9300 .
C4 C5 1.364(5) .
C5 C6 1.466(4) .
C7 C8 1.522(4) .
C7 C9 1.525(4) .
C7 C10 1.550(4) .
C8 H8A 0.9600 .
C8 H8B 0.9600 .
C8 H8C 0.9600 .
C9 H9A 0.9600 .
C9 H9B 0.9600 .
C9 H9C 0.9600 .
C10 C11 1.518(4) .
C10 C12 1.508(5) .
C11 H11A 0.9600 .
C11 H11B 0.9600 .
C11 H11C 0.9600 .
C12 H12A 0.9600 .
C12 H12B 0.9600 .
C12 H12C 0.9600 .
C13 H13 0.9300 .
C13 C14 1.375(5) .
C14 H14 0.9300 .
C14 C15 1.360(5) .
C15 H15 0.9300 .
C15 C16 1.380(5) .
C16 H16 0.9300 .
C16 C17 1.373(4) .
C17 C18 1.462(4) .
C19 C20 1.528(5) .
C19 C21 1.525(5) .
C19 C22 1.544(5) .
C20 H20A 0.9600 .
C20 H20B 0.9600 .
C20 H20C 0.9600 .
C21 H21A 0.9600 .
C21 H21B 0.9600 .
C21 H21C 0.9600 .
C22 C23 1.517(5) .
C22 C24 1.512(5) .
C23 H23A 0.9600 .
C23 H23B 0.9600 .
C23 H23C 0.9600 .
C24 H24A 0.9600 .
C24 H24B 0.9600 .
C24 H24C 0.9600 .

loop_
_geom_torsion_atom_site_label_1
_geom_torsion_atom_site_label_2
_geom_torsion_atom_site_label_3
_geom_torsion_atom_site_label_4
_geom_torsion
_geom_torsion_site_symmetry_1
_geom_torsion_site_symmetry_2
_geom_torsion_site_symmetry_3
_geom_torsion_site_symmetry_4
Y1 O1 N1 C6 54.9(4) . . . .
Y1 O1 N1 C10 -130.4(2) . . . .
Y1 O3 N4 C18 59.7(4) . . . .
Y1 O3 N4 C22 -130.2(2) . . . .
Y1 O5 N7 O6 -1.1(3) . . . .
Y1 O5 N7 O7 178.7(3) . . . .
Y1 O6 N7 O5 1.1(3) . . . .
Y1 O6 N7 O7 -178.8(3) . . . .
Y1 O8 N8 O9 4.0(3) . . . .
Y1 O8 N8 O10 -175.8(4) . . . .
Y1 O9 N8 O8 -4.1(3) . . . .
Y1 O9 N8 O10 175.8(4) . . . .
Y1 O11 N9 O12 -10.1(3) . . . .
Y1 O11 N9 O13 169.2(3) . . . .
Y1 O12 N9 O11 10.0(3) . . . .
Y1 O12 N9 O13 -169.4(3) . . . .
Y1 N3 C1 C2 160.6(3) . . . .
Y1 N3 C5 C4 -157.8(3) . . . .
Y1 N3 C5 C6 22.9(4) . . . .
Y1 N6 C13 C14 166.7(3) . . . .
Y1 N6 C17 C16 -163.3(3) . . . .
Y1 N6 C17 C18 20.7(4) . . . .
O1 N1 C6 N2 178.0(2) . . . .
O1 N1 C6 C5 -1.3(5) . . . .
O1 N1 C10 C7 172.4(2) . . . .
O1 N1 C10 C11 -68.1(3) . . . .
O1 N1 C10 C12 50.0(4) . . . .
O2 N2 C6 N1 178.7(3) . . . .
O2 N2 C6 C5 -1.9(5) . . . .
O2 N2 C7 C8 51.5(4) . . . .
O2 N2 C7 C9 -66.9(4) . . . .
O2 N2 C7 C10 173.9(3) . . . .
O3 N4 C18 N5 176.0(3) . . . .
O3 N4 C18 C17 -8.3(5) . . . .
O3 N4 C22 C19 168.7(3) . . . .
O3 N4 C22 C23 -72.2(3) . . . .
O3 N4 C22 C24 48.0(4) . . . .
O4 N5 C18 N4 -179.7(3) . . . .
O4 N5 C18 C17 4.5(5) . . . .
O4 N5 C19 C20 45.2(5) . . . .
O4 N5 C19 C21 -73.1(4) . . . .
O4 N5 C19 C22 167.7(3) . . . .
N2 C7 C10 N1 15.1(3) . . . .
N2 C7 C10 C11 -98.4(3) . . . .
N2 C7 C10 C12 131.9(3) . . . .
N3 C1 C2 C3 0.6(6) . . . .
N3 C5 C6 N1 -35.4(5) . . . .
N3 C5 C6 N2 145.4(3) . . . .
N5 C19 C22 N4 24.6(3) . . . .
N5 C19 C22 C23 -88.2(3) . . . .
N5 C19 C22 C24 141.4(3) . . . .
N6 C13 C14 C15 -0.5(6) . . . .
N6 C17 C18 N4 -30.4(5) . . . .
N6 C17 C18 N5 144.6(3) . . . .
C1 N3 C5 C4 3.9(5) . . . .
C1 N3 C5 C6 -175.5(3) . . . .
C1 C2 C3 C4 3.5(6) . . . .
C2 C3 C4 C5 -3.8(6) . . . .
C3 C4 C5 N3 0.0(6) . . . .
C3 C4 C5 C6 179.3(3) . . . .
C4 C5 C6 N1 145.2(3) . . . .
C4 C5 C6 N2 -34.0(5) . . . .
C5 N3 C1 C2 -4.2(5) . . . .
C6 N1 C10 C7 -12.3(3) . . . .
C6 N1 C10 C11 107.1(3) . . . .
C6 N1 C10 C12 -134.8(3) . . . .
C6 N2 C7 C8 -137.6(3) . . . .
C6 N2 C7 C9 104.0(3) . . . .
C6 N2 C7 C10 -15.2(3) . . . .
C7 N2 C6 N1 8.3(3) . . . .
C7 N2 C6 C5 -172.4(3) . . . .
C8 C7 C10 N1 132.7(3) . . . .
C8 C7 C10 C11 19.2(4) . . . .
C8 C7 C10 C12 -110.5(3) . . . .
C9 C7 C10 N1 -98.2(3) . . . .
C9 C7 C10 C11 148.3(3) . . . .
C9 C7 C10 C12 18.6(4) . . . .
C10 N1 C6 N2 3.1(3) . . . .
C10 N1 C6 C5 -176.2(3) . . . .
C13 N6 C17 C16 4.4(5) . . . .
C13 N6 C17 C18 -171.6(3) . . . .
C13 C14 C15 C16 2.9(6) . . . .
C14 C15 C16 C17 -1.6(6) . . . .
C15 C16 C17 N6 -2.1(5) . . . .
C15 C16 C17 C18 173.7(3) . . . .
C16 C17 C18 N4 153.5(3) . . . .
C16 C17 C18 N5 -31.5(5) . . . .
C17 N6 C13 C14 -3.0(5) . . . .
C18 N4 C22 C19 -19.9(3) . . . .
C18 N4 C22 C23 99.2(3) . . . .
C18 N4 C22 C24 -140.6(3) . . . .
C18 N5 C19 C20 -147.1(3) . . . .
C18 N5 C19 C21 94.6(3) . . . .
C18 N5 C19 C22 -24.7(3) . . . .
C19 N5 C18 N4 13.1(4) . . . .
C19 N5 C18 C17 -162.6(3) . . . .
C20 C19 C22 N4 143.4(3) . . . .
C20 C19 C22 C23 30.6(4) . . . .
C20 C19 C22 C24 -99.7(4) . . . .
C21 C19 C22 N4 -87.9(3) . . . .
C21 C19 C22 C23 159.3(3) . . . .
C21 C19 C22 C24 29.0(4) . . . .
C22 N4 C18 N5 5.2(4) . . . .
C22 N4 C18 C17 -179.0(3) . . . .
